data_7030411
loop_
_publ_author_name
'Chang, John Yu-Chih'
'Stevenson, Ralph J.'
'Lu, Guo-Liang'
'Brothers, Penelope J.'
'Clark, George R.'
'Denny, William A.'
'Ware, David C.'

_publ_section_title
;
 Syntheses of 8-quinolinolatocobalt(III) complexes containing cyclen based
 auxiliary ligands as models for hypoxia-activated prodrugs.
;
_journal_issue 48
_journal_name_full 'Dalton transactions (Cambridge, England : 2003)'
_journal_page_first 11535
_journal_page_last 11550
_journal_paper_doi 10.1039/c0dt01142h
_journal_volume 39
_journal_year 2010
_chemical_formula_moiety 'C17 H26 Co N5 O, 2(Cl O4)'
_chemical_formula_sum 'C17 H26 Cl2 Co N5 O9'
_chemical_formula_weight 574.26
_chemical_name_systematic
;
?
;
_space_group_IT_number 14
_symmetry_cell_setting monoclinic
_symmetry_space_group_name_Hall '-P 2ybc'
_symmetry_space_group_name_H-M 'P 1 21/c 1'
_atom_sites_solution_hydrogens geom
_atom_sites_solution_primary direct
_atom_sites_solution_secondary difmap
_audit_creation_method SHELXL-97
_cell_angle_alpha 90.00
_cell_angle_beta 92.145(1)
_cell_angle_gamma 90.00
_cell_formula_units_Z 4
_cell_length_a 15.2420(2)
_cell_length_b 9.4131(2)
_cell_length_c 16.3816(2)
_cell_measurement_reflns_used 6149
_cell_measurement_temperature 291(2)
_cell_measurement_theta_max 26.39
_cell_measurement_theta_min 2.49
_cell_volume 2348.69(7)
_computing_cell_refinement 'SAINT (Siemens, 1995)'
_computing_data_collection 'SMART (Siemens, 1995)'
_computing_data_reduction SAINT
_computing_molecular_graphics 'Ortep-III (Burnett & Johnson, 1996)'
_computing_publication_material 'SHELXTL (Sheldrick, 2008)'
_computing_structure_refinement 'SHELXL97 (Sheldrick, 2008)'
_computing_structure_solution 'SHELXS97 (Sheldrick, 2008)'
_diffrn_ambient_temperature 291(2)
_diffrn_measured_fraction_theta_full 0.995
_diffrn_measured_fraction_theta_max 0.995
_diffrn_measurement_device_type 'Siemens SMART CCD'
_diffrn_measurement_method 'Area detector \w scans'
_diffrn_radiation_monochromator graphite
_diffrn_radiation_source 'fine-focus sealed tube'
_diffrn_radiation_type MoK\a
_diffrn_radiation_wavelength 0.71073
_diffrn_reflns_av_R_equivalents 0.0273
_diffrn_reflns_av_sigmaI/netI 0.0360
_diffrn_reflns_limit_h_max 18
_diffrn_reflns_limit_h_min -10
_diffrn_reflns_limit_k_max 10
_diffrn_reflns_limit_k_min -11
_diffrn_reflns_limit_l_max 20
_diffrn_reflns_limit_l_min -20
_diffrn_reflns_number 13277
_diffrn_reflns_theta_full 26.39
_diffrn_reflns_theta_max 26.39
_diffrn_reflns_theta_min 2.49
_diffrn_standards_decay_% <2%
_diffrn_standards_interval_count 0
_diffrn_standards_interval_time 0
_diffrn_standards_number 0
_exptl_absorpt_coefficient_mu 1.016
_exptl_absorpt_correction_T_max 0.9052
_exptl_absorpt_correction_T_min 0.7111
_exptl_absorpt_correction_type multi-scan
_exptl_absorpt_process_details 'SADABS; Sheldrick, 1996'
_exptl_crystal_colour red
_exptl_crystal_density_diffrn 1.624
_exptl_crystal_density_method 'not measured'
_exptl_crystal_description fragment
_exptl_crystal_F_000 1184
_exptl_crystal_size_max 0.36
_exptl_crystal_size_mid 0.28
_exptl_crystal_size_min 0.10
_refine_diff_density_max 1.470
_refine_diff_density_min -0.633
_refine_diff_density_rms 0.112
_refine_ls_extinction_method none
_refine_ls_goodness_of_fit_ref 1.012
_refine_ls_hydrogen_treatment constr
_refine_ls_matrix_type full
_refine_ls_number_parameters 302
_refine_ls_number_reflns 4797
_refine_ls_number_restraints 0
_refine_ls_restrained_S_all 1.012
_refine_ls_R_factor_all 0.1019
_refine_ls_R_factor_gt 0.0760
_refine_ls_shift/su_max 0.009
_refine_ls_shift/su_mean 0.000
_refine_ls_structure_factor_coef Fsqd
_refine_ls_weighting_details 'calc w=1/[\s^2^(Fo^2^)+(0.1510P)^2^+4.0954P] where P=(Fo^2^+2Fc^2^)/3'
_refine_ls_weighting_scheme calc
_refine_ls_wR_factor_gt 0.2204
_refine_ls_wR_factor_ref 0.2469
_reflns_number_gt 3472
_reflns_number_total 4797
_reflns_threshold_expression I>2\s(I)
_cod_data_source_file c0dt01142h.txt
_cod_data_source_block jyc013
_cod_depositor_comments
;
The following automatic conversions were performed:

'_symmetry_cell_setting' value 'Monoclinic' changed to 'monoclinic'
according to
/usr/data/users/saulius/automatic-downloads/retrospective/RSC/lib/dictionaries/cif_core.dic
dictionary named 'cif_core.dic' version 2.4.2 from 2011-04-26.

Automatic conversion script
Id: cif_fix_values 2281 2013-09-26 08:29:07Z andrius 
;
_cod_original_sg_symbol_Hall -p_2ybc
_cod_original_sg_symbol_H-M P21/c
_cod_database_code 7030411

loop_
_symmetry_equiv_pos_as_xyz
'x, y, z'
'-x, y+1/2, -z+1/2'
'-x, -y, -z'
'x, -y-1/2, z-1/2'

loop_
_atom_site_label
_atom_site_type_symbol
_atom_site_fract_x
_atom_site_fract_y
_atom_site_fract_z
_atom_site_U_iso_or_equiv
_atom_site_adp_type
_atom_site_occupancy
_atom_site_symmetry_multiplicity
_atom_site_calc_flag
_atom_site_refinement_flags
Co Co 0.27730(4) 0.20425(7) 0.57469(4) 0.0459(3) Uani 1 1 d .
N1 N 0.2066(3) 0.3620(6) 0.5292(3) 0.0636(12) Uani 1 1 d .
H1 H 0.1727 0.3294 0.4863 0.076 Uiso 1 1 calc R
N2 N 0.3747(3) 0.3356(5) 0.5709(3) 0.0607(12) Uani 1 1 d .
H2 H 0.3719 0.3927 0.6155 0.073 Uiso 1 1 calc R
N3 N 0.3603(3) 0.0809(5) 0.6351(3) 0.0525(10) Uani 1 1 d .
H3 H 0.3502 -0.0105 0.6194 0.063 Uiso 1 1 calc R
N4 N 0.2397(3) 0.2672(5) 0.6819(3) 0.0538(11) Uani 1 1 d .
H4 H 0.1953 0.2083 0.6956 0.065 Uiso 1 1 calc R
N5 N 0.1847(3) 0.0599(5) 0.5612(3) 0.0535(11) Uani 1 1 d .
O1 O 0.3141(3) 0.1375(5) 0.4727(2) 0.0620(10) Uani 1 1 d .
C1 C 0.2636(5) 0.4768(8) 0.5005(5) 0.083(2) Uani 1 1 d .
H1A H 0.2603 0.5578 0.5369 0.100 Uiso 1 1 calc R
H1B H 0.2435 0.5068 0.4464 0.100 Uiso 1 1 calc R
C2 C 0.3572(5) 0.4266(7) 0.4981(5) 0.0768(19) Uani 1 1 d .
H2A H 0.3658 0.3728 0.4485 0.092 Uiso 1 1 calc R
H2B H 0.3969 0.5071 0.4990 0.092 Uiso 1 1 calc R
C3 C 0.4575(4) 0.2598(9) 0.5777(6) 0.091(3) Uani 1 1 d .
H3A H 0.4806 0.2503 0.5237 0.109 Uiso 1 1 calc R
H3B H 0.4989 0.3163 0.6103 0.109 Uiso 1 1 calc R
C4 C 0.4522(4) 0.1203(7) 0.6139(5) 0.0756(18) Uani 1 1 d .
H4A H 0.4897 0.1173 0.6630 0.091 Uiso 1 1 calc R
H4B H 0.4740 0.0507 0.5760 0.091 Uiso 1 1 calc R
C5 C 0.3445(4) 0.0928(7) 0.7239(3) 0.0618(14) Uani 1 1 d .
H5A H 0.3984 0.0737 0.7553 0.074 Uiso 1 1 calc R
H5B H 0.3009 0.0237 0.7392 0.074 Uiso 1 1 calc R
C6 C 0.3125(4) 0.2414(7) 0.7423(3) 0.0568(13) Uani 1 1 d .
H6A H 0.2920 0.2472 0.7975 0.068 Uiso 1 1 calc R
H6B H 0.3591 0.3103 0.7361 0.068 Uiso 1 1 calc R
C7 C 0.2014(5) 0.4104(7) 0.6747(4) 0.0692(17) Uani 1 1 d .
H7A H 0.2473 0.4818 0.6745 0.083 Uiso 1 1 calc R
H7B H 0.1638 0.4293 0.7200 0.083 Uiso 1 1 calc R
C8 C 0.1486(5) 0.4115(8) 0.5945(4) 0.0760(19) Uani 1 1 d .
H8A H 0.0983 0.3491 0.5979 0.091 Uiso 1 1 calc R
H8B H 0.1277 0.5068 0.5825 0.091 Uiso 1 1 calc R
C9 C 0.2702(4) 0.0249(6) 0.4462(3) 0.0545(13) Uani 1 1 d .
C10 C 0.2876(6) -0.0513(7) 0.3770(4) 0.0751(19) Uani 1 1 d .
H10 H 0.3351 -0.0274 0.3457 0.090 Uiso 1 1 calc R
C11 C 0.2324(7) -0.1667(8) 0.3538(5) 0.090(3) Uani 1 1 d .
H11 H 0.2442 -0.2165 0.3064 0.109 Uiso 1 1 calc R
C12 C 0.1650(7) -0.2067(7) 0.3965(5) 0.088(2) Uani 1 1 d .
H12 H 0.1309 -0.2836 0.3789 0.106 Uiso 1 1 calc R
C13 C 0.1443(5) -0.1339(6) 0.4686(4) 0.0707(18) Uani 1 1 d .
C14 C 0.1987(4) -0.0191(6) 0.4916(3) 0.0539(13) Uani 1 1 d .
C15 C 0.0756(6) -0.1671(8) 0.5198(5) 0.092(3) Uani 1 1 d .
H15 H 0.0385 -0.2432 0.5075 0.110 Uiso 1 1 calc R
C16 C 0.0637(5) -0.0884(9) 0.5866(5) 0.092(2) Uani 1 1 d .
H16 H 0.0188 -0.1116 0.6212 0.110 Uiso 1 1 calc R
C17 C 0.1171(5) 0.0265(9) 0.6050(4) 0.078(2) Uani 1 1 d .
H17 H 0.1048 0.0823 0.6500 0.093 Uiso 1 1 calc R
Cl1 Cl 0.57617(11) 0.21202(15) 0.83740(10) 0.0665(4) Uani 1 1 d .
O2 O 0.6042(8) 0.0803(12) 0.7998(7) 0.079(3) Uiso 0.50 1 d P
O2' O 0.5638(11) 0.0658(17) 0.8237(10) 0.117(5) Uiso 0.50 1 d P
O3 O 0.5593(8) 0.3028(12) 0.7680(8) 0.088(3) Uiso 0.50 1 d P
O3' O 0.5212(9) 0.3096(13) 0.7993(9) 0.100(4) Uiso 0.50 1 d P
O4 O 0.6225(7) 0.2676(11) 0.9077(7) 0.082(3) Uiso 0.50 1 d P
O4' O 0.6615(8) 0.2577(13) 0.8673(8) 0.095(3) Uiso 0.50 1 d P
O5 O 0.4999(17) 0.243(3) 0.8740(15) 0.189(8) Uiso 0.50 1 d P
O5' O 0.5071(13) 0.125(2) 0.8834(12) 0.161(7) Uiso 0.50 1 d P
Cl2 Cl 0.08067(10) 0.11137(18) 0.83121(9) 0.0670(4) Uani 1 1 d .
O6 O 0.1531(4) 0.0355(7) 0.8044(4) 0.106(2) Uani 1 1 d .
O7 O 0.0570(10) 0.2165(15) 0.7707(9) 0.109(4) Uiso 0.50 1 d P
O7' O 0.0103(9) 0.1342(15) 0.7803(8) 0.106(4) Uiso 0.50 1 d P
O8 O 0.1211(6) 0.2418(10) 0.8668(7) 0.169(4) Uani 1 1 d .
O9 O 0.0538(5) 0.0619(12) 0.9051(5) 0.159(4) Uani 1 1 d .

loop_
_atom_site_aniso_label
_atom_site_aniso_U_11
_atom_site_aniso_U_22
_atom_site_aniso_U_33
_atom_site_aniso_U_23
_atom_site_aniso_U_13
_atom_site_aniso_U_12
Co 0.0471(4) 0.0430(4) 0.0475(4) -0.0006(3) 0.0015(3) -0.0075(3)
N1 0.062(3) 0.061(3) 0.067(3) 0.006(2) -0.009(2) -0.002(2)
N2 0.061(3) 0.050(3) 0.071(3) 0.010(2) -0.003(2) -0.012(2)
N3 0.057(3) 0.041(2) 0.060(3) 0.0009(19) 0.005(2) -0.0004(19)
N4 0.053(2) 0.050(2) 0.058(3) -0.009(2) 0.002(2) -0.002(2)
N5 0.059(3) 0.054(3) 0.048(2) -0.001(2) 0.001(2) -0.019(2)
O1 0.072(3) 0.064(2) 0.052(2) -0.0026(18) 0.0166(19) -0.015(2)
C1 0.099(5) 0.059(4) 0.089(5) 0.022(4) -0.018(4) -0.009(4)
C2 0.083(5) 0.062(4) 0.086(5) 0.023(3) 0.007(4) -0.020(3)
C3 0.050(4) 0.082(5) 0.142(7) 0.034(5) 0.014(4) -0.005(3)
C4 0.055(3) 0.071(4) 0.101(5) 0.014(4) 0.012(3) 0.010(3)
C5 0.070(4) 0.063(4) 0.052(3) 0.009(3) 0.000(3) 0.001(3)
C6 0.062(3) 0.063(3) 0.046(3) -0.004(2) -0.001(2) -0.002(3)
C7 0.070(4) 0.065(4) 0.073(4) -0.016(3) 0.003(3) 0.018(3)
C8 0.066(4) 0.075(4) 0.086(5) -0.009(4) -0.008(3) 0.020(3)
C9 0.070(3) 0.047(3) 0.047(3) 0.001(2) 0.000(2) 0.003(3)
C10 0.115(6) 0.059(4) 0.052(3) 0.001(3) 0.008(3) 0.019(4)
C11 0.147(8) 0.058(4) 0.065(4) -0.017(3) -0.010(5) 0.011(5)
C12 0.132(7) 0.050(4) 0.080(5) -0.009(3) -0.023(5) -0.012(4)
C13 0.097(5) 0.047(3) 0.067(4) 0.003(3) -0.020(3) -0.015(3)
C14 0.068(3) 0.046(3) 0.047(3) 0.005(2) -0.008(2) -0.010(2)
C15 0.097(6) 0.077(5) 0.098(6) 0.016(4) -0.034(5) -0.045(4)
C16 0.086(5) 0.109(6) 0.081(5) 0.005(4) 0.002(4) -0.051(5)
C17 0.074(4) 0.102(5) 0.058(3) -0.006(3) 0.011(3) -0.038(4)
Cl1 0.0753(10) 0.0488(8) 0.0747(10) -0.0065(7) -0.0058(8) 0.0027(7)
Cl2 0.0640(9) 0.0766(10) 0.0608(8) 0.0067(7) 0.0091(7) 0.0157(8)
O6 0.103(4) 0.115(4) 0.103(4) 0.031(3) 0.051(3) 0.043(4)
O8 0.145(7) 0.114(6) 0.249(12) -0.029(7) 0.005(7) -0.003(6)
O9 0.102(5) 0.269(11) 0.110(5) 0.026(6) 0.047(4) 0.030(6)

loop_
_atom_type_symbol
_atom_type_description
_atom_type_scat_dispersion_real
_atom_type_scat_dispersion_imag
_atom_type_scat_source
C C 0.0033 0.0016 'International Tables Vol C Tables 4.2.6.8 and 6.1.1.4'
H H 0.0000 0.0000 'International Tables Vol C Tables 4.2.6.8 and 6.1.1.4'
N N 0.0061 0.0033 'International Tables Vol C Tables 4.2.6.8 and 6.1.1.4'
O O 0.0106 0.0060 'International Tables Vol C Tables 4.2.6.8 and 6.1.1.4'
Cl Cl 0.1484 0.1585 'International Tables Vol C Tables 4.2.6.8 and 6.1.1.4'
Co Co 0.3494 0.9721 'International Tables Vol C Tables 4.2.6.8 and 6.1.1.4'

loop_
_geom_angle_atom_site_label_1
_geom_angle_atom_site_label_2
_geom_angle_atom_site_label_3
_geom_angle
O1 Co N2 86.0(2)
O1 Co N3 92.41(19)
N2 Co N3 85.1(2)
O1 Co N4 178.13(19)
N2 Co N4 94.9(2)
N3 Co N4 86.04(19)
O1 Co N1 95.3(2)
N2 Co N1 85.1(2)
N3 Co N1 167.0(2)
N4 Co N1 86.4(2)
O1 Co N5 84.65(18)
N2 Co N5 170.6(2)
N3 Co N5 95.4(2)
N4 Co N5 94.43(19)
N1 Co N5 95.6(2)
C1 N1 C8 111.9(6)
C1 N1 Co 110.7(4)
C8 N1 Co 107.2(4)
C1 N1 H1 109.0
C8 N1 H1 109.0
Co N1 H1 109.0
C3 N2 C2 118.4(6)
C3 N2 Co 110.4(4)
C2 N2 Co 106.2(4)
C3 N2 H2 107.1
C2 N2 H2 107.1
Co N2 H2 107.1
C5 N3 C4 113.2(5)
C5 N3 Co 108.9(3)
C4 N3 Co 109.1(4)
C5 N3 H3 108.5
C4 N3 H3 108.5
Co N3 H3 108.5
C7 N4 C6 119.3(5)
C7 N4 Co 109.5(4)
C6 N4 Co 108.2(3)
C7 N4 H4 106.3
C6 N4 H4 106.3
Co N4 H4 106.3
C17 N5 C14 117.9(5)
C17 N5 Co 132.7(4)
C14 N5 Co 109.4(3)
C9 O1 Co 113.2(3)
N1 C1 C2 110.4(5)
N1 C1 H1A 109.6
C2 C1 H1A 109.6
N1 C1 H1B 109.6
C2 C1 H1B 109.6
H1A C1 H1B 108.1
N2 C2 C1 107.6(5)
N2 C2 H2A 110.2
C1 C2 H2A 110.2
N2 C2 H2B 110.2
C1 C2 H2B 110.2
H2A C2 H2B 108.5
C4 C3 N2 114.6(6)
C4 C3 H3A 108.6
N2 C3 H3A 108.6
C4 C3 H3B 108.6
N2 C3 H3B 108.6
H3A C3 H3B 107.6
C3 C4 N3 112.8(5)
C3 C4 H4A 109.0
N3 C4 H4A 109.0
C3 C4 H4B 109.0
N3 C4 H4B 109.0
H4A C4 H4B 107.8
N3 C5 C6 109.2(4)
N3 C5 H5A 109.8
C6 C5 H5A 109.8
N3 C5 H5B 109.8
C6 C5 H5B 109.8
H5A C5 H5B 108.3
N4 C6 C5 105.0(5)
N4 C6 H6A 110.8
C5 C6 H6A 110.8
N4 C6 H6B 110.8
C5 C6 H6B 110.8
H6A C6 H6B 108.8
N4 C7 C8 105.8(5)
N4 C7 H7A 110.6
C8 C7 H7A 110.6
N4 C7 H7B 110.6
C8 C7 H7B 110.6
H7A C7 H7B 108.7
N1 C8 C7 108.1(5)
N1 C8 H8A 110.1
C7 C8 H8A 110.1
N1 C8 H8B 110.1
C7 C8 H8B 110.1
H8A C8 H8B 108.4
O1 C9 C10 125.4(6)
O1 C9 C14 117.2(5)
C10 C9 C14 117.4(6)
C9 C10 C11 119.3(7)
C9 C10 H10 120.4
C11 C10 H10 120.4
C12 C11 C10 123.0(7)
C12 C11 H11 118.5
C10 C11 H11 118.5
C11 C12 C13 120.5(7)
C11 C12 H12 119.7
C13 C12 H12 119.7
C15 C13 C14 117.2(6)
C15 C13 C12 126.1(7)
C14 C13 C12 116.7(7)
N5 C14 C9 115.1(5)
N5 C14 C13 121.7(6)
C9 C14 C13 123.2(6)
C16 C15 C13 119.5(6)
C16 C15 H15 120.2
C13 C15 H15 120.2
C15 C16 C17 121.0(7)
C15 C16 H16 119.5
C17 C16 H16 119.5
N5 C17 C16 122.5(7)
N5 C17 H17 118.8
C16 C17 H17 118.8
O5 Cl1 O3' 62.7(12)
O5 Cl1 O2' 99.6(13)
O3' Cl1 O2' 120.3(8)
O5 Cl1 O4 88.3(12)
O3' Cl1 O4 113.3(7)
O2' Cl1 O4 123.1(8)
O5 Cl1 O3 95.3(12)
O3' Cl1 O3 32.6(6)
O2' Cl1 O3 115.9(8)
O4 Cl1 O3 119.3(7)
O5 Cl1 O4' 124.3(12)
O3' Cl1 O4' 118.8(8)
O2' Cl1 O4' 117.5(8)
O4 Cl1 O4' 37.1(5)
O3 Cl1 O4' 103.0(7)
O5 Cl1 O2 129.6(13)
O3' Cl1 O2 124.0(7)
O2' Cl1 O2 30.6(7)
O4 Cl1 O2 120.6(6)
O3 Cl1 O2 102.6(7)
O4' Cl1 O2 97.1(7)
O5 Cl1 O5' 44.9(12)
O3' Cl1 O5' 99.2(10)
O2' Cl1 O5' 58.0(9)
O4 Cl1 O5' 97.2(9)
O3 Cl1 O5' 126.4(9)
O4' Cl1 O5' 127.9(9)
O2 Cl1 O5' 88.3(9)
O2' O2 Cl1 71.1(16)
O2 O2' Cl1 78.4(17)
O2 O2' O5' 144(2)
Cl1 O2' O5' 66.1(11)
O3' O3 Cl1 69.4(14)
O3 O3' Cl1 78.0(15)
O3 O3' O5 136(2)
Cl1 O3' O5 58.0(12)
O4' O4 Cl1 72.2(11)
O4 O4' Cl1 70.8(11)
O5' O5 Cl1 77(2)
O5' O5 O3' 122(3)
Cl1 O5 O3' 59.2(12)
O5 O5' O2' 110(2)
O5 O5' Cl1 58.4(17)
O2' O5' Cl1 55.9(10)
O7' Cl2 O9 110.0(7)
O7' Cl2 O6 120.3(6)
O9 Cl2 O6 111.6(4)
O7' Cl2 O7 44.9(7)
O9 Cl2 O7 139.9(7)
O6 Cl2 O7 108.4(6)
O7' Cl2 O8 114.8(7)
O9 Cl2 O8 93.9(6)
O6 Cl2 O8 103.0(5)
O7 Cl2 O8 77.9(7)
O7' O7 Cl2 63.3(11)
O7 O7' Cl2 71.8(12)

loop_
_geom_bond_atom_site_label_1
_geom_bond_atom_site_label_2
_geom_bond_distance
Co O1 1.889(4)
Co N2 1.935(5)
Co N3 1.958(5)
Co N4 1.959(5)
Co N1 1.965(5)
Co N5 1.966(4)
N1 C1 1.475(9)
N1 C8 1.488(9)
N1 H1 0.9100
N2 C3 1.452(9)
N2 C2 1.484(8)
N2 H2 0.9100
N3 C5 1.488(7)
N3 C4 1.502(8)
N3 H3 0.9100
N4 C7 1.472(7)
N4 C6 1.478(7)
N4 H4 0.9100
N5 C17 1.315(8)
N5 C14 1.385(7)
O1 C9 1.319(7)
C1 C2 1.504(11)
C1 H1A 0.9700
C1 H1B 0.9700
C2 H2A 0.9700
C2 H2B 0.9700
C3 C4 1.444(10)
C3 H3A 0.9700
C3 H3B 0.9700
C4 H4A 0.9700
C4 H4B 0.9700
C5 C6 1.515(8)
C5 H5A 0.9700
C5 H5B 0.9700
C6 H6A 0.9700
C6 H6B 0.9700
C7 C8 1.515(9)
C7 H7A 0.9700
C7 H7B 0.9700
C8 H8A 0.9700
C8 H8B 0.9700
C9 C10 1.377(8)
C9 C14 1.404(8)
C10 C11 1.417(11)
C10 H10 0.9300
C11 C12 1.319(12)
C11 H11 0.9300
C12 C13 1.412(11)
C12 H12 0.9300
C13 C15 1.401(11)
C13 C14 1.405(8)
C15 C16 1.339(12)
C15 H15 0.9300
C16 C17 1.380(10)
C16 H16 0.9300
C17 H17 0.9300
Cl1 O5 1.36(3)
Cl1 O3' 1.376(13)
Cl1 O2' 1.406(16)
Cl1 O4 1.427(11)
Cl1 O3 1.438(12)
Cl1 O4' 1.439(12)
Cl1 O2 1.456(11)
Cl1 O5' 1.55(2)
O2 O2' 0.756(16)
O2' O5' 1.44(2)
O3 O3' 0.792(15)
O3' O5 1.42(3)
O4 O4' 0.911(13)
O5 O5' 1.13(3)
Cl2 O7' 1.352(13)
Cl2 O9 1.373(7)
Cl2 O6 1.399(5)
Cl2 O7 1.437(15)
Cl2 O8 1.484(9)
O7 O7' 1.067(16)

loop_
_geom_hbond_atom_site_label_D
_geom_hbond_atom_site_label_H
_geom_hbond_atom_site_label_A
_geom_hbond_distance_DH
_geom_hbond_distance_HA
_geom_hbond_distance_DA
_geom_hbond_angle_DHA
_geom_hbond_site_symmetry_A
N1 H1 O8 0.91 2.19 3.078(13) 165.7 4_565
N1 H1 O9 0.91 2.43 3.118(10) 132.1 4_565
N2 H2 O2' 0.91 2.13 2.904(16) 142.5 2_656
N2 H2 O2 0.91 2.27 3.138(12) 160.2 2_656
N3 H3 O4 0.91 2.18 3.045(12) 158.8 2_646
N3 H3 O4' 0.91 2.20 3.060(13) 157.3 2_646
N4 H4 O7 0.91 2.48 3.227(15) 139.2 .
N4 H4 O6 0.91 2.51 3.276(7) 141.4 .
